data_7159661
loop_
_publ_author_name
'Uchikura, Tatsuhiro'
'Takahashi, Kazuki'
'Oishi, Tatsushi'
'Akiyama, Takahiko'

_publ_section_title
;
 Visible-light-driven enantioselective intermolecular [2 + 2]
 photocyclization utilizing bathochromic excitation mediated by a chiral
 phosphoric acid.
;
_journal_issue 46
_journal_name_full 'Organic &amp; biomolecular chemistry'
_journal_page_first 9138
_journal_page_last 9142
_journal_paper_doi 10.1039/d3ob01425h
_journal_volume 21
_journal_year 2023
_chemical_absolute_configuration ad
_chemical_formula_moiety 'C33 H27 I N2 O2'
_chemical_formula_sum 'C33 H27 I N2 O2'
_chemical_formula_weight 610.46
_space_group_crystal_system monoclinic
_space_group_IT_number 4
_space_group_name_Hall 'P 2yb'
_space_group_name_H-M_alt 'P 1 21 1'
_atom_sites_solution_hydrogens geom
_atom_sites_solution_primary dual
_audit_creation_date 2021-05-18
_audit_creation_method
;
Olex2 1.3
(compiled 2020.11.12 svn.r5f609507 for OlexSys, GUI svn.r6272)
;
_audit_update_record
;
2023-08-25 deposited with the CCDC.	2023-10-31 downloaded from the CCDC.
;
_cell_angle_alpha 90
_cell_angle_beta 97.158(2)
_cell_angle_gamma 90
_cell_formula_units_Z 4
_cell_length_a 9.0650(2)
_cell_length_b 25.6508(7)
_cell_length_c 12.7514(3)
_cell_measurement_reflns_used 45950
_cell_measurement_temperature 100.01(10)
_cell_measurement_theta_max 68.0210
_cell_measurement_theta_min 3.3350
_cell_volume 2941.90(12)
_computing_cell_refinement 'CrysAlisPro 1.171.41.105a (Rigaku OD, 2021)'
_computing_data_collection 'CrysAlisPro 1.171.41.105a (Rigaku OD, 2021)'
_computing_data_reduction 'CrysAlisPro 1.171.41.105a (Rigaku OD, 2021)'
_computing_molecular_graphics 'Olex2 1.3 (Dolomanov et al., 2009)'
_computing_publication_material 'Olex2 1.3 (Dolomanov et al., 2009)'
_computing_structure_refinement 'SHELXL 2018/3 (Sheldrick, 2015)'
_computing_structure_solution 'SHELXT  (Sheldrick, 2015)'
_diffrn_ambient_environment N~2~
_diffrn_ambient_temperature 100.01(10)
_diffrn_detector 'Rigaku HyPix-6000 area detector'
_diffrn_detector_area_resol_mean 10.0
_diffrn_detector_type 'HPC area detector'
_diffrn_measured_fraction_theta_full 0.984
_diffrn_measured_fraction_theta_max 0.984
_diffrn_measurement_details
;
List of Runs (angles in degrees, time in seconds):

  # Type    Start    End  Width  t~exp~   \w     \q     \k     \f   Frames
#--------------------------------------------------------------------------
  1  \w     96.00 148.00   0.50    0.86    --  114.50  30.00  60.00  104
  2  \w     97.00 177.00   0.50    0.86    --  114.50  45.00 120.00  160
  3  \w    107.00 134.00   0.50    0.86    --  114.50  61.00  90.00   54
  4  \w    136.00 165.00   0.50    0.86    --  114.50  61.00  90.00   58
  5  \w     91.00 164.00   0.50    0.86    --  114.50  30.00 -30.00  146
  6  \w     92.00 176.00   0.50    0.86    --  114.50  30.00-120.00  168
  7  \w      4.00  29.00   0.50    0.21    --  -41.23  19.00-120.00   50
  8  \w    -22.00  39.00   0.50    0.21    --  -41.23  19.00-150.00  122
  9  \w    -22.00  40.00   0.50    0.21    --  -41.23  19.00 -30.00  124
 10  \w    -22.00  36.00   0.50    0.21    --  -41.23  19.00 150.00  116
 11  \w    -99.00 -74.00   0.50    0.86    -- -104.00 137.00 123.00   50
 12  \w    -78.00 -45.00   0.50    0.21    --  -41.23 133.00 -53.00   66
 13  \w    -98.00 -73.00   0.50    0.86    -- -104.00 133.00 -53.00   50
 14  \w     48.00  98.00   0.50    0.21    --   41.23-133.00-122.00  100
 15  \w     87.00 113.00   0.50    0.86    --  114.50-133.00-122.00   52
 16  \w     53.00  80.00   0.50    0.86    --  114.50-133.00-122.00   54
 17  \w     55.00 107.00   0.50    0.86    --  114.50-111.00-120.00  104
 18  \w     48.00 105.00   0.50    0.86    --  114.50-111.00 -90.00  114
 19  \w     41.00 108.00   0.50    0.86    --  114.50-111.00 -60.00  134
 20  \w     42.00  81.00   0.50    0.86    --  114.50-111.00  60.00   78
 21  \w     42.00 120.00   0.50    0.86    --  114.50-137.00  60.00  156
 22  \w     75.00 102.00   0.50    0.86    --  114.50 -95.00 -60.00   54
 23  \w     41.00  81.00   0.50    0.86    --  114.50 -95.00-150.00   80
 24  \w     41.00  68.00   0.50    0.86    --  114.50 -61.00-150.00   54
 25  \w     63.00 107.00   0.50    0.86    --  114.50 -77.00  30.00   88
 26  \w     42.00  73.00   0.50    0.86    --  114.50 -61.00  30.00   62
 27  \w     48.00  73.00   0.50    0.86    --  114.50 -61.00  90.00   50
 28  \w     86.00 128.00   0.50    0.86    --  114.50 133.00 -53.00   84
 29  \w    100.00 125.00   0.50    0.86    --  114.50 137.00 123.00   50
 30  \w   -175.00-135.00   0.50    0.86    -- -104.00 -77.00 150.00   80
 31  \w    -97.00 -68.00   0.50    0.21    --  -41.23-137.00  60.00   58
 32  \w   -112.00 -87.00   0.50    0.21    --  -41.23-133.00-122.00   50
 33  \w   -122.00 -97.00   0.50    0.86    -- -104.00-133.00-122.00   50
 34  \w   -114.00 -88.00   0.50    0.86    -- -104.00 133.00 -53.00   52
 35  \w    -19.00  36.00   0.50    0.21    --  -41.73  38.00 -90.00  110
 36  \w    -15.00  11.00   0.50    0.21    --  -41.73  19.00-180.00   52
 37  \w    -47.00 -21.00   0.50    0.21    --  -41.73 -77.00   0.00   52
 38  \w   -105.00 -77.00   0.50    0.21    --  -41.73 -77.00   0.00   56
 39  \w    -34.00  29.00   0.50    0.21    --  -41.73  38.00   0.00  126
 40  \w     24.00  65.00   0.50    0.21    --   41.73 -57.00  90.00   82
 41  \w    -14.00  19.00   0.50    0.21    --   41.73 -57.00  90.00   66
 42  \w    -57.00 -32.00   0.50    0.86    -- -104.00 125.00  30.00   50
 43  \w   -124.00 -97.00   0.50    0.86    -- -104.00 143.00  -9.01   54
 44  \w    -67.00 -41.00   0.50    0.86    -- -104.00  61.00 120.00   52
 45  \w     49.00 105.00   0.50    0.86    --  114.50 -95.00   0.00  112
 46  \w     76.00 107.00   0.50    0.86    --  114.50-106.00 -48.72   62
 47  \w     85.00 111.00   0.50    0.86    --  114.50-125.00-150.00   52
 48  \w     73.00 108.00   0.50    0.86    --  114.50-110.00  98.15   70
 49  \w     49.00  91.00   0.50    0.86    --  114.50 -95.00 120.00   84
 50  \w     81.00 108.00   0.50    0.86    --  114.50-125.00 150.00   54
 51  \w     48.00  73.00   0.50    0.86    --  114.50 -61.00 -90.00   50
 52  \w    116.00 175.00   0.50    0.86    --  114.50  15.00-150.00  118
 53  \w     41.00  67.00   0.50    0.86    --  114.50 -61.00 150.00   52
 54  \w     74.00 101.00   0.50    0.86    --  114.50 -95.00 150.00   54
 55  \w     43.00  69.00   0.50    0.86    --  114.50-125.00 150.00   52
 56  \w     41.00  69.00   0.50    0.86    --  114.50 -95.00 150.00   56
 57  \w     41.00  66.00   0.50    0.86    --  114.50 -61.00   0.00   50
 58  \w     44.00  73.00   0.50    0.86    --  114.50-106.00 -48.72   58
 59  \w     75.00 101.00   0.50    0.86    --  114.50 -95.00-180.00   52
 60  \w     45.00  83.00   0.50    0.86    --  114.50 -77.00 -30.00   76
 61  \w    143.00 178.00   0.50    0.86    --  114.50  30.00 -60.00   70
 62  \w     92.00 154.00   0.50    0.86    --  114.50  45.00 150.00  124
 63  \w    104.00 139.00   0.50    0.86    --  114.50  30.00 -60.00   70
 64  \w     86.00 118.00   0.50    0.86    --  114.50 125.00  30.00   64
 65  \w    121.00 175.00   0.50    0.86    --  114.50  61.00 150.00  108
 66  \w    138.00 164.00   0.50    0.86    --  114.50 125.00  30.00   52
 67  \w    130.00 162.00   0.50    0.86    --  114.50  77.00  90.00   64
 68  \w     41.00  66.00   0.50    0.86    --  114.50 -61.00 -60.00   50
 69  \w     42.00  68.00   0.50    0.86    --  114.50 -61.00-180.00   52
 70  \w     46.00  73.00   0.50    0.86    --  114.50 -61.00 120.00   54
 71  \w    -83.00 -58.00   0.50    0.21    --  -41.73 133.00 -53.00   50
 72  \w     78.00 104.00   0.50    0.86    --  114.50 -95.00  30.00   52
 73  \w   -115.00 -13.00   0.50    0.21    --  -41.73 -77.00 120.00  204
 74  \w   -115.00 -19.00   0.50    0.21    --  -41.73 -57.00-150.00  192
 75  \w   -115.00 -13.00   0.50    0.21    --  -41.73 -77.00 -60.00  204
 76  \w     13.00 115.00   0.50    0.21    --   41.73  77.00 -60.00  204
 77  \w     13.00  74.00   0.50    0.21    --   41.73  77.00   0.00  122
 78  \w     13.00 115.00   0.50    0.21    --   41.73  77.00-120.00  204
 79  \w     13.00 115.00   0.50    0.21    --   41.73  77.00-180.00  204
 80  \w     13.00 115.00   0.50    0.21    --   41.73  77.00 120.00  204
 81  \w     20.00 119.00   0.50    0.21    --   41.73  38.00 -90.00  198
 82  \w     25.00 102.00   0.50    0.21    --   41.73-137.00  60.00  154
 83  \w     20.00 119.00   0.50    0.21    --   41.73  38.00  60.00  198
 84  \w     13.00 115.00   0.50    0.21    --   41.73  77.00  60.00  204
 85  \w     37.00  62.00   0.50    0.21    --   41.73-133.00-122.00   50
 86  \w    -67.00 -41.00   0.50    0.86    -- -104.00  61.00  90.00   52
 87  \w    101.00 126.00   0.50    0.86    --  114.50-143.00 -73.32   50
 88  \w    107.00 141.00   0.50    0.86    --  114.50  45.00 -90.00   68
 89  \w     41.00  67.00   0.50    0.86    --  114.50-125.00 -60.00   52
 90  \w     53.00  79.00   0.50    0.86    --  114.50-143.00 -73.32   52
 91  \w   -115.00 -18.00   0.50    0.21    --  -41.73 -65.00 156.98  194
 92  \w   -120.00  37.00   0.50    0.21    --  -41.73   0.00-180.00  314
 93  \w   -120.00  37.00   0.50    0.21    --  -41.73   0.00-150.00  314
 94  \w   -119.00 -18.00   0.50    0.21    --  -41.73 -38.00 -30.00  202
 95  \w     20.00 115.00   0.50    0.21    --   41.73  57.00-180.00  190
 96  \w     13.00 115.00   0.50    0.21    --   41.73  77.00 -90.00  204
 97  \w     20.00 115.00   0.50    0.21    --   41.73  57.00 -60.00  190
 98  \w    -37.00 120.00   0.50    0.21    --   41.73   0.00-180.00  314
 99  \w     20.00 115.00   0.50    0.21    --   41.73  57.00  30.00  190
100  \w     20.00 115.00   0.50    0.21    --   41.73  57.00  60.00  190
101  \w     20.00 119.00   0.50    0.21    --   41.73  38.00-180.00  198
102  \w     20.00 119.00   0.50    0.21    --   41.73  38.00 -60.00  198
103  \w     20.00 119.00   0.50    0.21    --   41.73  38.00 -30.00  198
104  \w     20.00 119.00   0.50    0.21    --   41.73  38.00 120.00  198
105  \w     13.00 115.00   0.50    0.21    --   41.73  77.00  90.00  204
106  \w     20.00 115.00   0.50    0.21    --   41.73  57.00 -30.00  190
107  \w     13.00 115.00   0.50    0.21    --   41.73  77.00 -30.00  204
108  \w     10.00 121.00   0.50    0.21    --   41.73  19.00-150.00  222
109  \w    -38.00  29.00   0.50    0.21    --   41.73 -19.00-150.00  134
110  \w    -37.00 120.00   0.50    0.21    --   41.73   0.00-150.00  314
111  \w    -37.00 120.00   0.50    0.21    --   41.73   0.00-120.00  314
112  \w    -37.00 120.00   0.50    0.21    --   41.73   0.00 -90.00  314
113  \w    -37.00 120.00   0.50    0.21    --   41.73   0.00 -60.00  314
114  \w    -37.00 120.00   0.50    0.21    --   41.73   0.00 -30.00  314
115  \w    -37.00 120.00   0.50    0.21    --   41.73   0.00   0.00  314
116  \w    -37.00 120.00   0.50    0.21    --   41.73   0.00  30.00  314
117  \w    -37.00 120.00   0.50    0.21    --   41.73   0.00  60.00  314
118  \w    -37.00 120.00   0.50    0.21    --   41.73   0.00  90.00  314
119  \w    -37.00 120.00   0.50    0.21    --   41.73   0.00 120.00  314
120  \w    -37.00 120.00   0.50    0.21    --   41.73   0.00 150.00  314
121  \w     20.00 115.00   0.50    0.21    --   41.73  57.00-120.00  190
122  \w     20.00 119.00   0.50    0.21    --   41.73  38.00  90.00  198
123  \w     13.00 115.00   0.50    0.21    --   41.73  77.00 150.00  204
;
_diffrn_measurement_device 'four-circle diffractometer'
_diffrn_measurement_device_type 'Rigaku XtaLAB Synergy-DW'
_diffrn_measurement_method '\w scans'
_diffrn_orient_matrix_type 'CrysAlisPro convention (1999,Acta A55,543-557)'
_diffrn_orient_matrix_UB_11 0.0998209000
_diffrn_orient_matrix_UB_12 -0.0016064000
_diffrn_orient_matrix_UB_13 -0.0891955000
_diffrn_orient_matrix_UB_21 0.0025787000
_diffrn_orient_matrix_UB_22 0.0599586000
_diffrn_orient_matrix_UB_23 -0.0025927000
_diffrn_orient_matrix_UB_31 0.1391522000
_diffrn_orient_matrix_UB_32 0.0000515000
_diffrn_orient_matrix_UB_33 0.0828810000
_diffrn_radiation_monochromator 'multi-layer mirror optics'
_diffrn_radiation_probe x-ray
_diffrn_radiation_type 'Cu K\a'
_diffrn_radiation_wavelength 1.54184
_diffrn_reflns_av_R_equivalents 0.0948
_diffrn_reflns_av_unetI/netI 0.0374
_diffrn_reflns_Laue_measured_fraction_full 0.984
_diffrn_reflns_Laue_measured_fraction_max 0.984
_diffrn_reflns_limit_h_max 10
_diffrn_reflns_limit_h_min -9
_diffrn_reflns_limit_k_max 30
_diffrn_reflns_limit_k_min -29
_diffrn_reflns_limit_l_max 15
_diffrn_reflns_limit_l_min -14
_diffrn_reflns_number 86083
_diffrn_reflns_point_group_measured_fraction_full 0.916
_diffrn_reflns_point_group_measured_fraction_max 0.915
_diffrn_reflns_theta_full 67.684
_diffrn_reflns_theta_max 68.251
_diffrn_reflns_theta_min 3.446
_diffrn_source 'rotating anode X-ray generator'
_diffrn_source_type PhotonJet-DW
_exptl_absorpt_coefficient_mu 8.789
_exptl_absorpt_correction_T_max 0.58896
_exptl_absorpt_correction_T_min 0.55945
_exptl_absorpt_correction_type sphere
_exptl_absorpt_process_details
;
CrysAlisPro 1.171.41.105a (Rigaku Oxford Diffraction, 2021)
Spherical absorption correction
using equivalent radius and absorption coefficient.
Empirical absorption correction using spherical harmonics,
implemented in SCALE3 ABSPACK scaling algorithm.
;
_exptl_crystal_colour colourless
_exptl_crystal_colour_primary colourless
_exptl_crystal_density_diffrn 1.378
_exptl_crystal_description plate
_exptl_crystal_F_000 1232
_exptl_crystal_size_max 0.29
_exptl_crystal_size_mid 0.07
_exptl_crystal_size_min 0.01
_exptl_crystal_size_rad 0.044
_refine_diff_density_max 3.288
_refine_diff_density_min -1.590
_refine_diff_density_rms 0.201
_refine_ls_abs_structure_details
;
 Flack x determined using 3171 quotients [(I+)-(I-)]/[(I+)+(I-)]
 (Parsons, Flack and Wagner, Acta Cryst. B69 (2013) 249-259).
;
_refine_ls_abs_structure_Flack 0.045(6)
_refine_ls_extinction_method none
_refine_ls_goodness_of_fit_ref 1.053
_refine_ls_hydrogen_treatment constr
_refine_ls_matrix_type full
_refine_ls_number_parameters 687
_refine_ls_number_reflns 9843
_refine_ls_number_restraints 1134
_refine_ls_restrained_S_all 1.005
_refine_ls_R_factor_all 0.1336
_refine_ls_R_factor_gt 0.1288
_refine_ls_shift/su_max 0.002
_refine_ls_shift/su_mean 0.000
_refine_ls_structure_factor_coef Fsqd
_refine_ls_weighting_details 'w=1/[\s^2^(Fo^2^)+(0.1553P)^2^+61.8295P] where P=(Fo^2^+2Fc^2^)/3'
_refine_ls_weighting_scheme calc
_refine_ls_wR_factor_gt 0.3507
_refine_ls_wR_factor_ref 0.3535
_reflns_Friedel_coverage 0.815
_reflns_Friedel_fraction_full 0.843
_reflns_Friedel_fraction_max 0.842
_reflns_number_gt 9076
_reflns_number_total 9843
_reflns_threshold_expression 'I > 2\s(I)'
_cod_data_source_file d3ob01425h2.cif
_cod_data_source_block sx21015_2_autored
_cod_depositor_comments 'Adding full bibliography for 7159661.cif.'
_cod_database_code 7159661
_shelx_shelxl_version_number 2018/3
_chemical_oxdiff_formula 'C33 H27 I1 N2 O2'
_shelx_space_group_comment
;
The symmetry employed for this shelxl refinement is uniquely defined
by the following loop, which should always be used as a source of
symmetry information in preference to the above space-group names.
They are only intended as comments.
;
_shelx_estimated_absorpt_t_max 0.778
_shelx_estimated_absorpt_t_min 0.185
_reflns_odcompleteness_completeness 98.43
_reflns_odcompleteness_iscentric 1
_reflns_odcompleteness_theta 68.13
_olex2_refinement_description
;
1. Fixed Uiso
 At 1.2 times of:
  All C(H) groups, All N(H) groups
 At 1.5 times of:
  All C(H,H,H) groups
2. Restrained distances
 C16-C13
 1.47 with sigma of 0.02
 C16-C21
 1.37 with sigma of 0.02
 C17-C16 \\sim C18-C17 \\sim C19-C18 \\sim C20-C19 \\sim C21-C20 \\sim C21-C16
 with sigma of 0.01
3. Uiso/Uaniso restraints and constraints
All non-hydrogen atoms have similar U: within 2A with sigma of 0.01 and sigma
for terminal atoms of 0.01 within 2A
4. Rigid body (RIGU) restrains
 All non-hydrogen atoms
 with sigma for 1-2 distances of 0.004 and sigma for 1-3 distances of 0.004
5.a Ternary CH refined with riding coordinates:
 C4(H4A), C2(H2A), C36(H36), C1(H1A), C3(H3A), C37(H37), C34(H34), C35(H35)
5.b Aromatic/amide H refined with riding coordinates:
 N1(H1), N3(H3), N4(H4), C40(H40), N2(H2), C9(H9), C28(H28), C24(H24),
 C14(H14), C15(H15), C32(H32), C26(H26), C29(H29), C11(H11), C45(H45), C42(H42),
  C12(H12), C25(H25), C57(H57), C47(H47), C31(H31), C53(H53), C59(H59),
 C58(H58), C61(H61), C48(H48), C7(H7), C54(H54), C44(H44), C17(H17), C62(H62),
 C65(H65), C21(H21), C18(H18), C19(H19), C50(H50), C52(H52), C51(H51), C64(H64),
  C20(H20)
5.c Idealised Me refined as rotating group:
 C33(H33A,H33B,H33C), C66(H66A,H66B,H66C)
;
_olex2_submission_special_instructions 'No special instructions were received'
_oxdiff_exptl_absorpt_empirical_details
;
Empirical correction (ABSPACK) includes:
- Absorption correction using spherical harmonics
- Frame scaling
;
_oxdiff_exptl_absorpt_empirical_full_max 2.530
_oxdiff_exptl_absorpt_empirical_full_min 0.331

loop_
_space_group_symop_operation_xyz
'x, y, z'
'-x, y+1/2, -z'

loop_
_atom_site_label
_atom_site_type_symbol
_atom_site_fract_x
_atom_site_fract_y
_atom_site_fract_z
_atom_site_U_iso_or_equiv
_atom_site_adp_type
_atom_site_occupancy
_atom_site_site_symmetry_order
_atom_site_calc_flag
_atom_site_refinement_flags_posn
_atom_site_refinement_flags_adp
_atom_site_refinement_flags_occupancy
_atom_site_disorder_assembly
_atom_site_disorder_group
I2 I 0.2259(2) 0.60450(11) 1.52916(14) 0.0754(7) Uani 1 1 d . . . . .
I1 I 0.0227(3) 0.41455(13) -0.15489(15) 0.0969(10) Uani 1 1 d . . . . .
O1 O -0.2674(18) 0.4729(7) 0.2782(14) 0.051(4) Uani 1 1 d . U . . .
N1 N -0.236(2) 0.4812(9) 0.0630(16) 0.047(4) Uani 1 1 d . U . . .
H1 H -0.303759 0.503419 0.079514 0.057 Uiso 1 1 calc R U . . .
O4 O 0.2400(17) 0.5521(8) 0.7956(15) 0.056(4) Uani 1 1 d . U . . .
N3 N 0.502(2) 0.5442(8) 1.3176(13) 0.039(3) Uani 1 1 d . U . . .
H3 H 0.572383 0.523297 1.300511 0.047 Uiso 1 1 calc R U . . .
C27 C -0.179(2) 0.3622(10) 0.4708(18) 0.038(3) Uani 1 1 d . U . . .
O2 O 0.0473(18) 0.4720(8) 0.5878(15) 0.059(4) Uani 1 1 d . U . . .
N4 N -0.061(2) 0.5472(9) 0.7114(15) 0.047(4) Uani 1 1 d . U . . .
H4 H -0.006722 0.529072 0.672046 0.056 Uiso 1 1 calc R U . . .
C40 C 0.327(2) 0.6036(11) 1.3075(15) 0.040(3) Uani 1 1 d . U . . .
H40 H 0.257808 0.630239 1.284035 0.048 Uiso 1 1 calc R U . . .
C4 C -0.093(2) 0.4067(10) 0.4262(14) 0.034(3) Uani 1 1 d . U . . .
H4A H -0.136291 0.440427 0.447674 0.041 Uiso 1 1 calc R U . . .
N2 N 0.348(2) 0.4724(9) 0.6716(14) 0.044(4) Uani 1 1 d . U . . .
H2 H 0.296643 0.492792 0.709296 0.053 Uiso 1 1 calc R U . . .
O3 O 0.5439(17) 0.5549(7) 1.1045(13) 0.048(4) Uani 1 1 d . U . . .
C13 C 0.406(2) 0.3801(10) 0.1416(16) 0.040(3) Uani 1 1 d D U . . .
C2 C 0.085(2) 0.4320(10) 0.3404(17) 0.038(3) Uani 1 1 d . U . . .
H2A H 0.082784 0.470999 0.342338 0.046 Uiso 1 1 calc R U . . .
C6 C -0.161(3) 0.4459(10) 0.1331(19) 0.045(4) Uani 1 1 d . U . . .
C5 C -0.181(3) 0.4443(10) 0.2360(19) 0.044(3) Uani 1 1 d . U . . .
C9 C -0.190(3) 0.4767(12) -0.037(2) 0.051(4) Uani 1 1 d . U . . .
H9 H -0.225960 0.496828 -0.097368 0.062 Uiso 1 1 calc R U . . .
C28 C -0.315(2) 0.3488(10) 0.4142(19) 0.041(4) Uani 1 1 d . U . . .
H28 H -0.352354 0.366140 0.350566 0.049 Uiso 1 1 calc R U . . .
C36 C 0.201(2) 0.6160(10) 0.9224(18) 0.041(3) Uani 1 1 d . U . . .
H36 H 0.158228 0.651525 0.907710 0.050 Uiso 1 1 calc R U . . .
C24 C 0.414(2) 0.4157(12) 0.5554(17) 0.048(4) Uani 1 1 d . U . . .
H24 H 0.404830 0.389623 0.502123 0.057 Uiso 1 1 calc R U . . .
C14 C 0.376(2) 0.4330(9) 0.1536(17) 0.038(3) Uani 1 1 d . U . . .
H14 H 0.428853 0.458096 0.118348 0.045 Uiso 1 1 calc R U . . .
C15 C 0.272(2) 0.4495(10) 0.2148(18) 0.039(4) Uani 1 1 d . U . . .
H15 H 0.243491 0.485168 0.213791 0.047 Uiso 1 1 calc R U . . .
C10 C 0.206(2) 0.4141(10) 0.2796(16) 0.038(3) Uani 1 1 d . U . . .
C39 C 0.427(2) 0.5790(10) 1.2486(17) 0.040(3) Uani 1 1 d . U . . .
C32 C -0.127(3) 0.3366(10) 0.5649(19) 0.046(4) Uani 1 1 d . U . . .
H32 H -0.036441 0.346070 0.605670 0.055 Uiso 1 1 calc R U . . .
C26 C 0.493(2) 0.4643(11) 0.6869(16) 0.045(4) Uani 1 1 d . U . . .
H26 H 0.560225 0.479016 0.742298 0.054 Uiso 1 1 calc R U . . .
C55 C 0.148(3) 0.5783(11) 0.836(2) 0.047(4) Uani 1 1 d . U . . .
C29 C -0.395(3) 0.3079(10) 0.456(2) 0.045(4) Uani 1 1 d . U . . .
H29 H -0.486807 0.297664 0.417545 0.054 Uiso 1 1 calc R U . . .
C1 C -0.076(2) 0.4101(10) 0.3124(15) 0.037(3) Uani 1 1 d . U . . .
H1A H -0.071239 0.374158 0.282511 0.044 Uiso 1 1 calc R U . . .
C56 C -0.005(2) 0.5761(11) 0.7989(19) 0.046(4) Uani 1 1 d . U . . .
C11 C 0.241(2) 0.3634(10) 0.2757(17) 0.039(4) Uani 1 1 d . U . . .
H11 H 0.200971 0.339234 0.320974 0.047 Uiso 1 1 calc R U . . .
C8 C -0.084(3) 0.4380(11) -0.033(2) 0.051(4) Uani 1 1 d . U . . .
C41 C 0.348(3) 0.5824(10) 1.4023(17) 0.042(4) Uani 1 1 d . U . . .
C43 C 0.470(2) 0.6583(10) 0.907(2) 0.041(3) Uani 1 1 d . U . . .
C38 C 0.448(2) 0.5827(10) 1.1382(18) 0.042(3) Uani 1 1 d . U . . .
C45 C 0.704(2) 0.7010(9) 0.915(2) 0.042(4) Uani 1 1 d . U . . .
H45 H 0.792501 0.713067 0.956121 0.051 Uiso 1 1 calc R U . . .
C3 C 0.074(2) 0.4089(10) 0.4563(15) 0.037(3) Uani 1 1 d . U . . .
H3A H 0.117836 0.373032 0.463995 0.045 Uiso 1 1 calc R U . . .
C37 C 0.187(2) 0.5980(12) 1.0387(19) 0.045(3) Uani 1 1 d . U . . .
H37 H 0.186275 0.559020 1.041678 0.054 Uiso 1 1 calc R U . . .
C16 C 0.498(3) 0.3595(9) 0.0584(15) 0.050(4) Uani 1 1 d D U . . .
C42 C 0.459(2) 0.5454(10) 1.4092(16) 0.040(4) Uani 1 1 d . U . . .
H42 H 0.495882 0.525198 1.469290 0.048 Uiso 1 1 calc R U . . .
C12 C 0.339(2) 0.3455(10) 0.2039(18) 0.040(4) Uani 1 1 d . U . . .
H12 H 0.358480 0.309244 0.198915 0.048 Uiso 1 1 calc R U . . .
C25 C 0.534(2) 0.4292(11) 0.6049(14) 0.044(4) Uani 1 1 d . U . . .
H25 H 0.631122 0.418941 0.592399 0.053 Uiso 1 1 calc R U . . .
C49 C 0.814(3) 0.7254(11) 0.749(2) 0.056(4) Uani 1 1 d . U . . .
C34 C 0.351(2) 0.6186(10) 1.0720(18) 0.042(3) Uani 1 1 d . U . . .
H34 H 0.352631 0.654648 1.101839 0.050 Uiso 1 1 calc R U . . .
C23 C 0.293(2) 0.4434(11) 0.5870(18) 0.044(4) Uani 1 1 d . U . . .
C57 C -0.129(2) 0.5970(11) 0.8352(17) 0.045(4) Uani 1 1 d . U . . .
H57 H -0.134781 0.615156 0.899432 0.054 Uiso 1 1 calc R U . . .
C47 C 0.546(3) 0.6983(10) 0.752(2) 0.048(4) Uani 1 1 d . U . . .
H47 H 0.527088 0.707757 0.679239 0.058 Uiso 1 1 calc R U . . .
C31 C -0.220(3) 0.2948(11) 0.597(2) 0.050(4) Uani 1 1 d . U . . .
H31 H -0.183331 0.275038 0.657886 0.060 Uiso 1 1 calc R U . . .
C53 C 1.061(3) 0.7617(12) 0.751(3) 0.062(5) Uani 1 1 d . U . . .
H53 H 1.145192 0.779010 0.786813 0.075 Uiso 1 1 calc R U . . .
C22 C 0.135(2) 0.4431(11) 0.5458(19) 0.046(4) Uani 1 1 d . U . . .
C59 C -0.208(3) 0.5503(11) 0.6946(18) 0.048(4) Uani 1 1 d . U . . .
H59 H -0.269905 0.528997 0.646694 0.057 Uiso 1 1 calc R U . . .
C58 C -0.253(3) 0.5842(11) 0.7489(18) 0.050(4) Uani 1 1 d . U . . .
H58 H -0.348179 0.599936 0.738852 0.060 Uiso 1 1 calc R U . . .
C61 C 0.047(3) 0.6721(13) 1.111(2) 0.056(4) Uani 1 1 d . U . . .
H61 H 0.105510 0.695996 1.076726 0.067 Uiso 1 1 calc R U . . .
C48 C 0.436(2) 0.6727(10) 0.803(2) 0.045(4) Uani 1 1 d . U . . .
H48 H 0.340271 0.665674 0.765744 0.055 Uiso 1 1 calc R U . . .
C7 C -0.067(2) 0.4186(11) 0.0734(17) 0.046(4) Uani 1 1 d . U . . .
H7 H -0.001107 0.391308 0.099415 0.055 Uiso 1 1 calc R U . . .
C60 C 0.067(2) 0.6188(11) 1.0977(17) 0.047(4) Uani 1 1 d . U . . .
C30 C -0.352(3) 0.2826(11) 0.547(2) 0.053(4) Uani 1 1 d . U . . .
C54 C 0.936(3) 0.7531(11) 0.804(3) 0.059(4) Uani 1 1 d . U . . .
H54 H 0.933133 0.765410 0.873898 0.071 Uiso 1 1 calc R U . . .
C44 C 0.597(2) 0.6750(9) 0.963(2) 0.042(4) Uani 1 1 d . U . . .
H44 H 0.612644 0.668875 1.037027 0.051 Uiso 1 1 calc R U . . .
C63 C -0.140(3) 0.6556(15) 1.224(2) 0.069(5) Uani 1 1 d . U . . .
C17 C 0.584(3) 0.3165(9) 0.082(2) 0.057(4) Uani 1 1 d D U . . .
H17 H 0.585182 0.300889 0.149406 0.068 Uiso 1 1 calc R U . . .
C62 C -0.056(3) 0.6908(15) 1.171(2) 0.066(5) Uani 1 1 d . U . . .
H62 H -0.070296 0.727265 1.176567 0.080 Uiso 1 1 calc R U . . .
C35 C 0.373(2) 0.6180(10) 0.9522(18) 0.040(3) Uani 1 1 d . U . . .
H35 H 0.412437 0.582905 0.936557 0.048 Uiso 1 1 calc R U . . .
C65 C -0.021(2) 0.5853(13) 1.1467(18) 0.054(4) Uani 1 1 d . U . . .
H65 H -0.014479 0.548741 1.135971 0.065 Uiso 1 1 calc R U . . .
C21 C 0.507(3) 0.3837(11) -0.0352(16) 0.062(5) Uani 1 1 d D U . . .
H21 H 0.457138 0.415773 -0.051817 0.074 Uiso 1 1 calc R U . . .
C33 C -0.447(3) 0.2407(12) 0.586(3) 0.064(5) Uani 1 1 d . U . . .
H33A H -0.440702 0.209062 0.543163 0.095 Uiso 1 1 calc R U . . .
H33B H -0.550858 0.252532 0.578867 0.095 Uiso 1 1 calc R U . . .
H33C H -0.412793 0.233013 0.659837 0.095 Uiso 1 1 calc R U . . .
C18 C 0.669(3) 0.2950(13) 0.0123(18) 0.067(5) Uani 1 1 d D U . . .
H18 H 0.729314 0.265520 0.032339 0.080 Uiso 1 1 calc R U . . .
C46 C 0.684(2) 0.7092(9) 0.809(2) 0.046(4) Uani 1 1 d . U . . .
C19 C 0.668(3) 0.3158(11) -0.086(2) 0.071(5) Uani 1 1 d D U . . .
H19 H 0.717962 0.299806 -0.138633 0.086 Uiso 1 1 calc R U . . .
C66 C -0.255(3) 0.6756(16) 1.294(3) 0.077(6) Uani 1 1 d . U . . .
H66A H -0.224436 0.665338 1.367531 0.115 Uiso 1 1 calc R U . . .
H66B H -0.352281 0.660584 1.269445 0.115 Uiso 1 1 calc R U . . .
H66C H -0.260515 0.713717 1.289286 0.115 Uiso 1 1 calc R U . . .
C50 C 0.817(3) 0.7087(12) 0.647(3) 0.065(5) Uani 1 1 d . U . . .
H50 H 0.734840 0.689917 0.612528 0.078 Uiso 1 1 calc R U . . .
C52 C 1.061(3) 0.7452(13) 0.649(3) 0.066(5) Uani 1 1 d . U . . .
H52 H 1.145783 0.751761 0.614215 0.080 Uiso 1 1 calc R U . . .
C51 C 0.938(3) 0.7186(13) 0.592(3) 0.068(5) Uani 1 1 d . U . . .
H51 H 0.937723 0.708089 0.520722 0.082 Uiso 1 1 calc R U . . .
C64 C -0.124(3) 0.6057(17) 1.214(2) 0.066(5) Uani 1 1 d . U . . .
H64 H -0.179438 0.582348 1.251711 0.079 Uiso 1 1 calc R U . . .
C20 C 0.590(3) 0.3609(11) -0.105(2) 0.070(5) Uani 1 1 d D U . . .
H20 H 0.593320 0.377596 -0.170713 0.084 Uiso 1 1 calc R U . . .

loop_
_atom_site_aniso_label
_atom_site_aniso_U_11
_atom_site_aniso_U_22
_atom_site_aniso_U_33
_atom_site_aniso_U_23
_atom_site_aniso_U_13
_atom_site_aniso_U_12
I2 0.0856(13) 0.1043(16) 0.0390(9) -0.0003(10) 0.0182(8) 0.0143(13)
I1 0.120(2) 0.144(2) 0.0308(9) 0.0006(12) 0.0256(10) 0.0199(17)
O1 0.040(7) 0.068(10) 0.045(8) 0.005(7) 0.008(6) 0.018(6)
N1 0.038(7) 0.068(9) 0.034(7) 0.001(7) 0.000(6) 0.003(7)
O4 0.030(6) 0.083(10) 0.055(9) -0.020(8) 0.001(6) 0.006(7)
N3 0.035(7) 0.064(9) 0.016(6) -0.008(6) -0.010(5) -0.001(6)
C27 0.028(6) 0.051(8) 0.034(7) -0.004(6) 0.006(6) 0.007(6)
O2 0.032(7) 0.088(11) 0.057(9) -0.029(8) 0.003(7) 0.003(7)
N4 0.034(6) 0.073(10) 0.032(7) -0.007(7) -0.004(6) 0.008(7)
C40 0.041(8) 0.051(9) 0.025(6) -0.005(7) -0.006(6) 0.000(7)
C4 0.032(6) 0.052(8) 0.017(6) -0.003(6) 0.001(5) 0.004(6)
N2 0.029(6) 0.080(10) 0.021(6) -0.003(6) -0.006(5) 0.007(6)
O3 0.034(7) 0.070(9) 0.041(8) 0.006(7) 0.002(6) 0.009(6)
C13 0.031(7) 0.055(8) 0.032(7) -0.002(6) -0.002(5) -0.006(6)
C2 0.033(6) 0.051(8) 0.030(6) -0.002(6) 0.006(5) -0.001(6)
C6 0.039(7) 0.063(9) 0.032(6) 0.001(6) 0.003(6) 0.004(7)
C5 0.037(7) 0.060(8) 0.036(6) 0.003(6) 0.006(5) 0.009(6)
C9 0.044(8) 0.075(11) 0.033(7) 0.003(8) -0.001(7) 0.004(7)
C28 0.033(7) 0.051(9) 0.039(8) -0.005(7) 0.004(6) 0.007(6)
C36 0.021(6) 0.063(8) 0.038(6) -0.003(6) -0.004(5) 0.007(6)
C24 0.034(7) 0.083(11) 0.026(7) -0.006(7) 0.003(6) 0.007(7)
C14 0.031(7) 0.055(8) 0.027(7) 0.002(7) 0.004(6) -0.008(7)
C15 0.034(7) 0.051(8) 0.033(8) 0.000(7) 0.004(6) -0.004(7)
C10 0.035(6) 0.051(7) 0.029(6) -0.002(6) 0.008(5) -0.004(6)
C39 0.035(7) 0.060(8) 0.023(6) -0.005(6) -0.011(5) -0.002(6)
C32 0.036(8) 0.059(9) 0.042(8) 0.001(7) 0.003(7) 0.008(7)
C26 0.032(7) 0.088(11) 0.013(7) -0.001(7) -0.003(6) 0.008(7)
C55 0.031(6) 0.071(9) 0.038(7) -0.005(7) -0.005(5) 0.006(6)
C29 0.032(7) 0.052(9) 0.053(9) -0.004(7) 0.008(7) 0.005(7)
C1 0.032(6) 0.055(8) 0.024(6) -0.003(6) 0.004(5) 0.004(6)
C56 0.032(6) 0.072(9) 0.032(7) -0.004(7) -0.003(5) 0.005(6)
C11 0.037(8) 0.051(8) 0.027(8) 0.000(7) 0.002(6) -0.002(7)
C8 0.046(9) 0.074(11) 0.032(7) 0.001(8) 0.007(7) 0.002(7)
C41 0.047(8) 0.054(9) 0.023(7) -0.010(7) -0.003(6) 0.003(7)
C43 0.025(6) 0.047(8) 0.052(7) 0.000(6) 0.003(6) 0.007(6)
C38 0.028(6) 0.063(8) 0.034(6) 0.000(6) -0.003(5) 0.000(6)
C45 0.024(7) 0.038(9) 0.065(8) 0.005(8) 0.002(6) 0.006(6)
C3 0.032(6) 0.056(8) 0.024(6) -0.002(6) 0.006(5) 0.002(6)
C37 0.023(6) 0.070(9) 0.042(7) -0.006(7) 0.000(5) 0.001(6)
C16 0.046(8) 0.074(9) 0.030(7) -0.006(7) 0.004(6) -0.002(7)
C42 0.038(8) 0.060(9) 0.018(6) -0.008(6) -0.011(6) 0.000(7)
C12 0.029(7) 0.053(8) 0.037(8) -0.001(7) 0.001(6) -0.001(7)
C25 0.031(6) 0.094(11) 0.008(6) -0.003(7) 0.007(5) 0.010(7)
C49 0.033(6) 0.059(9) 0.076(8) 0.016(8) 0.009(7) 0.001(7)
C34 0.024(6) 0.061(9) 0.038(6) -0.003(6) -0.001(5) 0.001(6)
C23 0.031(6) 0.075(9) 0.025(7) -0.004(6) 0.000(5) 0.005(6)
C57 0.037(7) 0.072(10) 0.024(7) -0.004(7) -0.003(6) 0.008(7)
C47 0.037(7) 0.047(9) 0.059(9) 0.011(8) -0.001(6) 0.000(7)
C31 0.042(8) 0.064(10) 0.045(9) 0.007(8) 0.013(7) 0.009(7)
C53 0.036(8) 0.069(11) 0.083(11) 0.018(9) 0.009(8) -0.001(8)
C22 0.031(6) 0.070(9) 0.036(7) -0.009(7) 0.000(5) 0.006(6)
C59 0.038(7) 0.076(10) 0.028(8) -0.013(7) -0.005(6) 0.006(7)
C58 0.042(7) 0.081(11) 0.026(8) -0.014(7) 0.001(7) 0.009(7)
C61 0.025(7) 0.098(10) 0.042(9) -0.017(8) -0.010(6) 0.007(8)
C48 0.027(7) 0.048(9) 0.059(8) 0.007(7) -0.004(6) 0.002(7)
C7 0.042(8) 0.066(10) 0.031(7) 0.002(7) 0.010(6) 0.002(7)
C60 0.014(6) 0.093(10) 0.030(7) -0.013(7) -0.010(5) 0.001(6)
C30 0.041(7) 0.064(9) 0.058(9) 0.006(7) 0.014(7) 0.006(7)
C54 0.032(7) 0.062(10) 0.084(10) 0.022(9) 0.007(7) -0.002(7)
C44 0.024(6) 0.041(9) 0.062(9) 0.001(7) 0.004(6) 0.007(6)
C63 0.039(8) 0.123(12) 0.043(9) -0.026(9) -0.003(7) 0.002(8)
C17 0.044(9) 0.078(11) 0.050(9) -0.005(8) 0.014(7) 0.001(8)
C62 0.037(8) 0.110(12) 0.050(9) -0.022(9) -0.005(7) 0.010(8)
C35 0.025(6) 0.054(8) 0.039(7) -0.003(6) -0.001(5) 0.003(6)
C65 0.024(7) 0.107(11) 0.028(8) -0.011(8) -0.005(6) -0.004(7)
C21 0.067(10) 0.083(11) 0.038(8) -0.001(8) 0.013(7) 0.005(9)
C33 0.047(10) 0.072(13) 0.072(12) 0.011(10) 0.008(10) 0.001(9)
C18 0.057(10) 0.088(12) 0.058(9) -0.007(9) 0.018(8) 0.009(9)
C46 0.029(6) 0.041(8) 0.067(8) 0.010(7) 0.005(6) 0.003(6)
C19 0.069(11) 0.094(12) 0.055(9) -0.007(9) 0.023(9) 0.008(9)
C66 0.044(10) 0.135(16) 0.051(12) -0.031(12) 0.004(9) 0.000(11)
C50 0.043(8) 0.074(11) 0.079(10) 0.014(9) 0.018(8) -0.007(8)
C52 0.041(8) 0.078(12) 0.082(11) 0.015(10) 0.015(8) -0.005(8)
C51 0.044(8) 0.083(12) 0.080(11) 0.013(10) 0.018(8) -0.008(8)
C64 0.040(8) 0.121(11) 0.037(9) -0.020(9) 0.002(7) -0.003(9)
C20 0.074(11) 0.093(12) 0.047(9) -0.001(9) 0.023(8) 0.007(9)

loop_
_atom_type_symbol
_atom_type_description
_atom_type_scat_dispersion_real
_atom_type_scat_dispersion_imag
_atom_type_scat_source
C C 0.0181 0.0091 'International Tables Vol C Tables 4.2.6.8 and 6.1.1.4'
H H 0.0000 0.0000 'International Tables Vol C Tables 4.2.6.8 and 6.1.1.4'
I I -0.3257 6.8362 'International Tables Vol C Tables 4.2.6.8 and 6.1.1.4'
N N 0.0311 0.0180 'International Tables Vol C Tables 4.2.6.8 and 6.1.1.4'
O O 0.0492 0.0322 'International Tables Vol C Tables 4.2.6.8 and 6.1.1.4'

loop_
_exptl_crystal_face_index_h
_exptl_crystal_face_index_k
_exptl_crystal_face_index_l
_exptl_crystal_face_perp_dist
4 -1 5 0.1064
0 17 1 0.0171
0 -1 8 0.0366
2 0 7 0.0553
-6 -1 1 0.1089
0 -1 -2 0.0258
0 -17 0 0.0077

loop_
_geom_angle_atom_site_label_1
_geom_angle_atom_site_label_2
_geom_angle_atom_site_label_3
_geom_angle
_geom_angle_site_symmetry_1
_geom_angle_site_symmetry_3
_geom_angle_publ_flag
C6 N1 H1 124.6 . . ?
C6 N1 C9 111(2) . . ?
C9 N1 H1 124.6 . . ?
C39 N3 H3 123.6 . . ?
C42 N3 H3 123.6 . . ?
C42 N3 C39 113(2) . . ?
C28 C27 C4 117(2) . . ?
C28 C27 C32 121(2) . . ?
C32 C27 C4 122(2) . . ?
C56 N4 H4 124.4 . . ?
C59 N4 H4 124.4 . . ?
C59 N4 C56 111(2) . . ?
C39 C40 H40 127.0 . . ?
C41 C40 H40 127.0 . . ?
C41 C40 C39 106(2) . . ?
C27 C4 H4A 108.1 . . ?
C1 C4 C27 121.8(19) . . ?
C1 C4 H4A 108.1 . . ?
C1 C4 C3 91.2(15) . . ?
C3 C4 C27 118.1(18) . . ?
C3 C4 H4A 108.1 . . ?
C26 N2 H2 126.5 . . ?
C26 N2 C23 107(2) . . ?
C23 N2 H2 126.5 . . ?
C14 C13 C16 123(2) . . ?
C12 C13 C14 117.0(19) . . ?
C12 C13 C16 120(2) . . ?
C10 C2 H2A 110.0 . . ?
C10 C2 C1 119.7(19) . . ?
C10 C2 C3 119.8(19) . . ?
C1 C2 H2A 110.0 . . ?
C1 C2 C3 85.0(15) . . ?
C3 C2 H2A 110.0 . . ?
N1 C6 C7 105(2) . . ?
C5 C6 N1 122(2) . . ?
C5 C6 C7 133(2) . . ?
O1 C5 C6 125(2) . . ?
O1 C5 C1 116(2) . . ?
C6 C5 C1 119(2) . . ?
N1 C9 H9 125.9 . . ?
C8 C9 N1 108(2) . . ?
C8 C9 H9 125.9 . . ?
C27 C28 H28 121.7 . . ?
C27 C28 C29 117(2) . . ?
C29 C28 H28 121.7 . . ?
C55 C36 H36 111.6 . . ?
C55 C36 C37 117(2) . . ?
C55 C36 C35 114.9(19) . . ?
C37 C36 H36 111.6 . . ?
C35 C36 H36 111.6 . . ?
C35 C36 C37 88.7(15) . . ?
C25 C24 H24 123.8 . . ?
C25 C24 C23 112(2) . . ?
C23 C24 H24 123.8 . . ?
C13 C14 H14 119.2 . . ?
C15 C14 C13 122(2) . . ?
C15 C14 H14 119.2 . . ?
C14 C15 H15 119.7 . . ?
C14 C15 C10 121(2) . . ?
C10 C15 H15 119.7 . . ?
C15 C10 C2 120(2) . . ?
C11 C10 C2 121(2) . . ?
C11 C10 C15 119(2) . . ?
N3 C39 C40 105(2) . . ?
N3 C39 C38 123(2) . . ?
C40 C39 C38 132(2) . . ?
C27 C32 H32 121.7 . . ?
C27 C32 C31 117(2) . . ?
C31 C32 H32 121.7 . . ?
N2 C26 H26 125.5 . . ?
N2 C26 C25 109.1(19) . . ?
C25 C26 H26 125.5 . . ?
O4 C55 C36 119(2) . . ?
O4 C55 C56 122(2) . . ?
C56 C55 C36 119(2) . . ?
C28 C29 H29 117.4 . . ?
C30 C29 C28 125(2) . . ?
C30 C29 H29 117.4 . . ?
C4 C1 C2 90.4(15) . . ?
C4 C1 C5 121.3(19) . . ?
C4 C1 H1A 109.6 . . ?
C2 C1 H1A 109.6 . . ?
C5 C1 C2 115(2) . . ?
C5 C1 H1A 109.6 . . ?
N4 C56 C55 123(2) . . ?
C57 C56 N4 104.2(19) . . ?
C57 C56 C55 133(2) . . ?
C10 C11 H11 119.8 . . ?
C10 C11 C12 120(2) . . ?
C12 C11 H11 119.8 . . ?
C9 C8 I1 125.8(19) . . ?
C9 C8 C7 106(2) . . ?
C7 C8 I1 128(2) . . ?
C40 C41 I2 123.4(18) . . ?
C40 C41 C42 111(2) . . ?
C42 C41 I2 125.1(17) . . ?
C48 C43 C35 118(2) . . ?
C44 C43 C48 120(2) . . ?
C44 C43 C35 121(2) . . ?
O3 C38 C39 119(2) . . ?
O3 C38 C34 124(2) . . ?
C39 C38 C34 117(2) . . ?
C44 C45 H45 120.2 . . ?
C46 C45 H45 120.2 . . ?
C46 C45 C44 120(2) . . ?
C4 C3 C2 87.4(15) . . ?
C4 C3 H3A 111.2 . . ?
C2 C3 H3A 111.2 . . ?
C22 C3 C4 118.6(19) . . ?
C22 C3 C2 115(2) . . ?
C22 C3 H3A 111.2 . . ?
C36 C37 H37 109.3 . . ?
C36 C37 C34 88.3(17) . . ?
C34 C37 H37 109.3 . . ?
C60 C37 C36 121(2) . . ?
C60 C37 H37 109.3 . . ?
C60 C37 C34 118(2) . . ?
C17 C16 C13 118.6(17) . . ?
C21 C16 C13 123.6(19) . . ?
C21 C16 C17 118(2) . . ?
N3 C42 C41 105(2) . . ?
N3 C42 H42 127.4 . . ?
C41 C42 H42 127.4 . . ?
C13 C12 C11 121(2) . . ?
C13 C12 H12 119.5 . . ?
C11 C12 H12 119.5 . . ?
C24 C25 C26 105(2) . . ?
C24 C25 H25 127.7 . . ?
C26 C25 H25 127.7 . . ?
C54 C49 C46 119(3) . . ?
C50 C49 C54 121(3) . . ?
C50 C49 C46 120(2) . . ?
C38 C34 C37 115(2) . . ?
C38 C34 H34 112.4 . . ?
C38 C34 C35 114.5(19) . . ?
C37 C34 H34 112.4 . . ?
C35 C34 C37 87.9(16) . . ?
C35 C34 H34 112.4 . . ?
N2 C23 C24 106.5(19) . . ?
N2 C23 C22 122(2) . . ?
C24 C23 C22 131(2) . . ?
C56 C57 H57 128.2 . . ?
C56 C57 C58 104(2) . . ?
C58 C57 H57 128.2 . . ?
C48 C47 H47 120.5 . . ?
C46 C47 H47 120.5 . . ?
C46 C47 C48 119(2) . . ?
C32 C31 H31 118.1 . . ?
C30 C31 C32 124(2) . . ?
C30 C31 H31 118.1 . . ?
C54 C53 H53 119.9 . . ?
C52 C53 H53 119.9 . . ?
C52 C53 C54 120(3) . . ?
O2 C22 C3 118.6(19) . . ?
O2 C22 C23 119(2) . . ?
C23 C22 C3 122(2) . . ?
N4 C59 H59 124.7 . . ?
C58 C59 N4 111(2) . . ?
C58 C59 H59 124.7 . . ?
C57 C58 H58 126.2 . . ?
C59 C58 C57 108(2) . . ?
C59 C58 H58 126.2 . . ?
C60 C61 H61 119.4 . . ?
C62 C61 H61 119.4 . . ?
C62 C61 C60 121(3) . . ?
C43 C48 C47 118(2) . . ?
C43 C48 H48 120.8 . . ?
C47 C48 H48 120.8 . . ?
C6 C7 C8 110(2) . . ?
C6 C7 H7 125.2 . . ?
C8 C7 H7 125.2 . . ?
C61 C60 C37 122(2) . . ?
C65 C60 C37 120(3) . . ?
C65 C60 C61 118(2) . . ?
C29 C30 C33 121(3) . . ?
C31 C30 C29 117(3) . . ?
C31 C30 C33 122(3) . . ?
C49 C54 H54 121.0 . . ?
C53 C54 C49 118(3) . . ?
C53 C54 H54 121.0 . . ?
C43 C44 C45 121(3) . . ?
C43 C44 H44 119.3 . . ?
C45 C44 H44 119.3 . . ?
C62 C63 C66 121(3) . . ?
C64 C63 C62 120(3) . . ?
C64 C63 C66 119(3) . . ?
C16 C17 H17 118.6 . . ?
C18 C17 C16 123(2) . . ?
C18 C17 H17 118.6 . . ?
C61 C62 C63 120(3) . . ?
C61 C62 H62 120.1 . . ?
C63 C62 H62 120.1 . . ?
C36 C35 C34 89.7(16) . . ?
C36 C35 H35 107.2 . . ?
C43 C35 C36 122.9(19) . . ?
C43 C35 C34 120.9(19) . . ?
C43 C35 H35 107.2 . . ?
C34 C35 H35 107.2 . . ?
C60 C65 H65 120.1 . . ?
C60 C65 C64 120(3) . . ?
C64 C65 H65 120.1 . . ?
C16 C21 H21 120.8 . . ?
C16 C21 C20 118(2) . . ?
C20 C21 H21 120.8 . . ?
C30 C33 H33A 109.5 . . ?
C30 C33 H33B 109.5 . . ?
C30 C33 H33C 109.5 . . ?
H33A C33 H33B 109.5 . . ?
H33A C33 H33C 109.5 . . ?
H33B C33 H33C 109.5 . . ?
C17 C18 H18 120.0 . . ?
C17 C18 C19 120(3) . . ?
C19 C18 H18 120.0 . . ?
C45 C46 C49 121(2) . . ?
C45 C46 C47 120(2) . . ?
C47 C46 C49 119(2) . . ?
C18 C19 H19 122.0 . . ?
C20 C19 C18 116(3) . . ?
C20 C19 H19 122.0 . . ?
C63 C66 H66A 109.5 . . ?
C63 C66 H66B 109.5 . . ?
C63 C66 H66C 109.5 . . ?
H66A C66 H66B 109.5 . . ?
H66A C66 H66C 109.5 . . ?
H66B C66 H66C 109.5 . . ?
C49 C50 H50 118.9 . . ?
C49 C50 C51 122(3) . . ?
C51 C50 H50 118.9 . . ?
C53 C52 H52 118.8 . . ?
C53 C52 C51 122(3) . . ?
C51 C52 H52 118.8 . . ?
C50 C51 C52 117(3) . . ?
C50 C51 H51 121.7 . . ?
C52 C51 H51 121.7 . . ?
C63 C64 C65 121(3) . . ?
C63 C64 H64 119.7 . . ?
C65 C64 H64 119.7 . . ?
C21 C20 H20 117.7 . . ?
C19 C20 C21 125(3) . . ?
C19 C20 H20 117.7 . . ?

loop_
_geom_bond_atom_site_label_1
_geom_bond_atom_site_label_2
_geom_bond_distance
_geom_bond_site_symmetry_2
_geom_bond_publ_flag
I2 C41 2.15(2) . ?
I1 C8 2.02(3) . ?
O1 C5 1.25(3) . ?
N1 H1 0.8800 . ?
N1 C6 1.39(3) . ?
N1 C9 1.39(3) . ?
O4 C55 1.23(3) . ?
N3 H3 0.8800 . ?
N3 C39 1.37(3) . ?
N3 C42 1.28(3) . ?
C27 C4 1.53(3) . ?
C27 C28 1.39(3) . ?
C27 C32 1.40(3) . ?
O2 C22 1.26(3) . ?
N4 H4 0.8800 . ?
N4 C56 1.38(3) . ?
N4 C59 1.32(3) . ?
C40 H40 0.9500 . ?
C40 C39 1.40(3) . ?
C40 C41 1.32(3) . ?
C4 H4A 1.0000 . ?
C4 C1 1.48(3) . ?
C4 C3 1.52(3) . ?
N2 H2 0.8800 . ?
N2 C26 1.32(3) . ?
N2 C23 1.35(3) . ?
O3 C38 1.24(3) . ?
C13 C14 1.40(3) . ?
C13 C16 1.52(2) . ?
C13 C12 1.38(3) . ?
C2 H2A 1.0000 . ?
C2 C10 1.49(3) . ?
C2 C1 1.57(3) . ?
C2 C3 1.61(3) . ?
C6 C5 1.35(3) . ?
C6 C7 1.40(3) . ?
C5 C1 1.55(3) . ?
C9 H9 0.9500 . ?
C9 C8 1.38(4) . ?
C28 H28 0.9500 . ?
C28 C29 1.42(4) . ?
C36 H36 1.0000 . ?
C36 C55 1.50(3) . ?
C36 C37 1.57(3) . ?
C36 C35 1.55(3) . ?
C24 H24 0.9500 . ?
C24 C25 1.24(3) . ?
C24 C23 1.41(3) . ?
C14 H14 0.9500 . ?
C14 C15 1.36(3) . ?
C15 H15 0.9500 . ?
C15 C10 1.41(3) . ?
C10 C11 1.34(4) . ?
C39 C38 1.45(3) . ?
C32 H32 0.9500 . ?
C32 C31 1.45(4) . ?
C26 H26 0.9500 . ?
C26 C25 1.46(3) . ?
C55 C56 1.41(3) . ?
C29 H29 0.9500 . ?
C29 C30 1.34(4) . ?
C1 H1A 1.0000 . ?
C56 C57 1.37(3) . ?
C11 H11 0.9500 . ?
C11 C12 1.43(3) . ?
C8 C7 1.44(3) . ?
C41 C42 1.38(3) . ?
C43 C48 1.38(4) . ?
C43 C44 1.34(3) . ?
C43 C35 1.52(3) . ?
C38 C34 1.47(3) . ?
C45 H45 0.9500 . ?
C45 C44 1.39(3) . ?
C45 C46 1.35(4) . ?
C3 H3A 1.0000 . ?
C3 C22 1.49(3) . ?
C37 H37 1.0000 . ?
C37 C34 1.59(3) . ?
C37 C60 1.50(3) . ?
C16 C17 1.364(15) . ?
C16 C21 1.357(13) . ?
C42 H42 0.9500 . ?
C12 H12 0.9500 . ?
C25 H25 0.9500 . ?
C49 C54 1.42(4) . ?
C49 C46 1.54(3) . ?
C49 C50 1.38(5) . ?
C34 H34 1.0000 . ?
C34 C35 1.56(3) . ?
C23 C22 1.46(3) . ?
C57 H57 0.9500 . ?
C57 C58 1.51(3) . ?
C47 H47 0.9500 . ?
C47 C48 1.42(4) . ?
C47 C46 1.39(3) . ?
C31 H31 0.9500 . ?
C31 C30 1.32(4) . ?
C53 H53 0.9500 . ?
C53 C54 1.40(4) . ?
C53 C52 1.38(5) . ?
C59 H59 0.9500 . ?
C59 C58 1.21(3) . ?
C58 H58 0.9500 . ?
C61 H61 0.9500 . ?
C61 C60 1.39(4) . ?
C61 C62 1.36(4) . ?
C48 H48 0.9500 . ?
C7 H7 0.9500 . ?
C60 C65 1.37(4) . ?
C30 C33 1.50(4) . ?
C54 H54 0.9500 . ?
C44 H44 0.9500 . ?
C63 C62 1.41(5) . ?
C63 C66 1.54(4) . ?
C63 C64 1.30(5) . ?
C17 H17 0.9500 . ?
C17 C18 1.360(15) . ?
C62 H62 0.9500 . ?
C35 H35 1.0000 . ?
C65 H65 0.9500 . ?
C65 C64 1.44(4) . ?
C21 H21 0.9500 . ?
C21 C20 1.362(15) . ?
C33 H33A 0.9800 . ?
C33 H33B 0.9800 . ?
C33 H33C 0.9800 . ?
C18 H18 0.9500 . ?
C18 C19 1.361(15) . ?
C19 H19 0.9500 . ?
C19 C20 1.359(15) . ?
C66 H66A 0.9800 . ?
C66 H66B 0.9800 . ?
C66 H66C 0.9800 . ?
C50 H50 0.9500 . ?
C50 C51 1.39(4) . ?
C52 H52 0.9500 . ?
C52 C51 1.42(4) . ?
C51 H51 0.9500 . ?
C64 H64 0.9500 . ?
C20 H20 0.9500 . ?

loop_
_geom_torsion_atom_site_label_1
_geom_torsion_atom_site_label_2
_geom_torsion_atom_site_label_3
_geom_torsion_atom_site_label_4
_geom_torsion
_geom_torsion_site_symmetry_1
_geom_torsion_site_symmetry_2
_geom_torsion_site_symmetry_3
_geom_torsion_site_symmetry_4
_geom_torsion_publ_flag
I2 C41 C42 N3 180.0(16) . . . . ?
I1 C8 C7 C6 179.3(19) . . . . ?
O1 C5 C1 C4 8(3) . . . . ?
O1 C5 C1 C2 -99(2) . . . . ?
N1 C6 C5 O1 1(4) . . . . ?
N1 C6 C5 C1 -171(2) . . . . ?
N1 C6 C7 C8 1(3) . . . . ?
N1 C9 C8 I1 -179.7(18) . . . . ?
N1 C9 C8 C7 0(3) . . . . ?
O4 C55 C56 N4 -4(4) . . . . ?
O4 C55 C56 C57 173(3) . . . . ?
N3 C39 C38 O3 -3(4) . . . . ?
N3 C39 C38 C34 175(2) . . . . ?
C27 C4 C1 C2 -144(2) . . . . ?
C27 C4 C1 C5 97(3) . . . . ?
C27 C4 C3 C2 146.0(19) . . . . ?
C27 C4 C3 C22 -96(3) . . . . ?
C27 C28 C29 C30 2(4) . . . . ?
C27 C32 C31 C30 -5(4) . . . . ?
N4 C56 C57 C58 -9(3) . . . . ?
N4 C59 C58 C57 -17(3) . . . . ?
C40 C39 C38 O3 -178(2) . . . . ?
C40 C39 C38 C34 0(4) . . . . ?
C40 C41 C42 N3 -1(3) . . . . ?
C4 C27 C28 C29 -179(2) . . . . ?
C4 C27 C32 C31 -180(2) . . . . ?
C4 C3 C22 O2 -6(4) . . . . ?
C4 C3 C22 C23 174(2) . . . . ?
N2 C26 C25 C24 -6(3) . . . . ?
N2 C23 C22 O2 3(4) . . . . ?
N2 C23 C22 C3 -177(2) . . . . ?
O3 C38 C34 C37 102(3) . . . . ?
O3 C38 C34 C35 2(3) . . . . ?
C13 C14 C15 C10 9(3) . . . . ?
C13 C16 C17 C18 179(3) . . . . ?
C13 C16 C21 C20 -178(3) . . . . ?
C2 C10 C11 C12 169.7(19) . . . . ?
C2 C3 C22 O2 96(3) . . . . ?
C2 C3 C22 C23 -85(3) . . . . ?
C6 N1 C9 C8 0(3) . . . . ?
C6 C5 C1 C4 -180(2) . . . . ?
C6 C5 C1 C2 73(3) . . . . ?
C5 C6 C7 C8 -176(3) . . . . ?
C9 N1 C6 C5 177(2) . . . . ?
C9 N1 C6 C7 -1(3) . . . . ?
C9 C8 C7 C6 -1(3) . . . . ?
C28 C27 C4 C1 -45(3) . . . . ?
C28 C27 C4 C3 -156(2) . . . . ?
C28 C27 C32 C31 2(3) . . . . ?
C28 C29 C30 C31 -4(4) . . . . ?
C28 C29 C30 C33 179(2) . . . . ?
C36 C55 C56 N4 172(2) . . . . ?
C36 C55 C56 C57 -11(5) . . . . ?
C36 C37 C34 C38 -134(2) . . . . ?
C36 C37 C34 C35 -17.3(18) . . . . ?
C36 C37 C60 C61 -55(3) . . . . ?
C36 C37 C60 C65 130(2) . . . . ?
C24 C23 C22 O2 -180(3) . . . . ?
C24 C23 C22 C3 1(5) . . . . ?
C14 C13 C16 C17 147(2) . . . . ?
C14 C13 C16 C21 -28(4) . . . . ?
C14 C13 C12 C11 1(3) . . . . ?
C14 C15 C10 C2 -176(2) . . . . ?
C14 C15 C10 C11 -4(3) . . . . ?
C15 C10 C11 C12 -3(3) . . . . ?
C10 C2 C1 C4 140(2) . . . . ?
C10 C2 C1 C5 -95(3) . . . . ?
C10 C2 C3 C4 -139(2) . . . . ?
C10 C2 C3 C22 100(2) . . . . ?
C10 C11 C12 C13 4(3) . . . . ?
C39 N3 C42 C41 1(3) . . . . ?
C39 C40 C41 I2 180.0(16) . . . . ?
C39 C40 C41 C42 1(3) . . . . ?
C39 C38 C34 C37 -76(3) . . . . ?
C39 C38 C34 C35 -176(2) . . . . ?
C32 C27 C4 C1 137(2) . . . . ?
C32 C27 C4 C3 26(3) . . . . ?
C32 C27 C28 C29 -1(3) . . . . ?
C32 C31 C30 C29 6(4) . . . . ?
C32 C31 C30 C33 -177(3) . . . . ?
C26 N2 C23 C24 2(3) . . . . ?
C26 N2 C23 C22 -179(2) . . . . ?
C55 C36 C37 C34 135(2) . . . . ?
C55 C36 C37 C60 -104(3) . . . . ?
C55 C36 C35 C43 96(3) . . . . ?
C55 C36 C35 C34 -136(2) . . . . ?
C55 C56 C57 C58 173(3) . . . . ?
C1 C4 C3 C2 18.5(18) . . . . ?
C1 C4 C3 C22 136(2) . . . . ?
C1 C2 C10 C15 114(2) . . . . ?
C1 C2 C10 C11 -58(3) . . . . ?
C1 C2 C3 C4 -17.5(17) . . . . ?
C1 C2 C3 C22 -138.1(19) . . . . ?
C56 N4 C59 C58 11(4) . . . . ?
C56 C57 C58 C59 17(3) . . . . ?
C41 C40 C39 N3 -1(3) . . . . ?
C41 C40 C39 C38 175(3) . . . . ?
C38 C34 C35 C36 134(2) . . . . ?
C38 C34 C35 C43 -97(3) . . . . ?
C3 C4 C1 C2 -19.0(19) . . . . ?
C3 C4 C1 C5 -139(2) . . . . ?
C3 C2 C10 C15 -144(2) . . . . ?
C3 C2 C10 C11 44(3) . . . . ?
C3 C2 C1 C4 18.0(18) . . . . ?
C3 C2 C1 C5 143.1(19) . . . . ?
C37 C36 C55 O4 -101(3) . . . . ?
C37 C36 C55 C56 82(3) . . . . ?
C37 C36 C35 C43 -145(2) . . . . ?
C37 C36 C35 C34 -17.6(19) . . . . ?
C37 C34 C35 C36 17.5(19) . . . . ?
C37 C34 C35 C43 146(2) . . . . ?
C37 C60 C65 C64 172(2) . . . . ?
C16 C13 C14 C15 168(2) . . . . ?
C16 C13 C12 C11 -174.1(19) . . . . ?
C16 C17 C18 C19 -1(5) . . . . ?
C16 C21 C20 C19 -2(5) . . . . ?
C42 N3 C39 C40 0(3) . . . . ?
C42 N3 C39 C38 -176(2) . . . . ?
C12 C13 C14 C15 -7(3) . . . . ?
C12 C13 C16 C17 -38(3) . . . . ?
C12 C13 C16 C21 147(3) . . . . ?
C25 C24 C23 N2 -7(3) . . . . ?
C25 C24 C23 C22 175(3) . . . . ?
C49 C50 C51 C52 2(5) . . . . ?
C34 C37 C60 C61 52(3) . . . . ?
C34 C37 C60 C65 -124(2) . . . . ?
C23 N2 C26 C25 2(3) . . . . ?
C23 C24 C25 C26 7(3) . . . . ?
C53 C52 C51 C50 -2(5) . . . . ?
C59 N4 C56 C55 178(3) . . . . ?
C59 N4 C56 C57 0(3) . . . . ?
C61 C60 C65 C64 -4(3) . . . . ?
C48 C43 C44 C45 -9(4) . . . . ?
C48 C43 C35 C36 -38(3) . . . . ?
C48 C43 C35 C34 -150(2) . . . . ?
C48 C47 C46 C45 -8(4) . . . . ?
C48 C47 C46 C49 166(2) . . . . ?
C7 C6 C5 O1 178(3) . . . . ?
C7 C6 C5 C1 6(5) . . . . ?
C60 C37 C34 C38 102(3) . . . . ?
C60 C37 C34 C35 -142(2) . . . . ?
C60 C61 C62 C63 2(4) . . . . ?
C60 C65 C64 C63 4(3) . . . . ?
C54 C49 C46 C45 -27(4) . . . . ?
C54 C49 C46 C47 159(2) . . . . ?
C54 C49 C50 C51 -1(5) . . . . ?
C54 C53 C52 C51 -1(5) . . . . ?
C44 C43 C48 C47 10(4) . . . . ?
C44 C43 C35 C36 150(2) . . . . ?
C44 C43 C35 C34 38(3) . . . . ?
C44 C45 C46 C49 -165(2) . . . . ?
C44 C45 C46 C47 9(4) . . . . ?
C17 C16 C21 C20 7(4) . . . . ?
C17 C18 C19 C20 6(5) . . . . ?
C62 C61 C60 C37 -175(2) . . . . ?
C62 C61 C60 C65 1(3) . . . . ?
C62 C63 C64 C65 -1(4) . . . . ?
C35 C36 C55 O4 0(4) . . . . ?
C35 C36 C55 C56 -176(2) . . . . ?
C35 C36 C37 C34 17.4(18) . . . . ?
C35 C36 C37 C60 139(2) . . . . ?
C35 C43 C48 C47 -162(2) . . . . ?
C35 C43 C44 C45 163(2) . . . . ?
C21 C16 C17 C18 -5(4) . . . . ?
C18 C19 C20 C21 -5(5) . . . . ?
C46 C45 C44 C43 -1(3) . . . . ?
C46 C49 C54 C53 172(2) . . . . ?
C46 C49 C50 C51 -175(3) . . . . ?
C46 C47 C48 C43 -2(4) . . . . ?
C66 C63 C62 C61 179(2) . . . . ?
C66 C63 C64 C65 178(2) . . . . ?
C50 C49 C54 C53 -2(4) . . . . ?
C50 C49 C46 C45 147(3) . . . . ?
C50 C49 C46 C47 -27(4) . . . . ?
C52 C53 C54 C49 2(4) . . . . ?
C64 C63 C62 C61 -2(4) . . . . ?

loop_
_exptl_oxdiff_crystal_face_indexfrac_h
_exptl_oxdiff_crystal_face_indexfrac_k
_exptl_oxdiff_crystal_face_indexfrac_l
_exptl_oxdiff_crystal_face_x
_exptl_oxdiff_crystal_face_y
_exptl_oxdiff_crystal_face_z
4.3091 -0.5776 4.8233 0.0008 -0.0360 0.9993
0.1056 16.6060 0.7059 -0.0791 0.9941 0.0740
0.0546 -0.5874 8.1957 -0.7246 -0.0563 0.6868
2.4103 -0.2861 7.0633 -0.3890 -0.0292 0.9208
-5.8728 -0.5897 0.5896 -0.6379 -0.0520 -0.7684
-0.0000 -0.9973 -2.0007 0.1801 -0.0546 -0.1659
0.1753 -16.6493 -0.3950 0.0795 -0.9968 -0.0092
